data_4506518
loop_
_publ_author_name
'Paul, Mithun'
'Adarsh, N. N.'
'Dastidar, Parthasarathi'

_publ_section_title
;
 CuIICoordination Polymers Capable of Gelation and Selective
 SO4--2Separation
;
_journal_issue 8
_journal_name_full 'Crystal Growth &amp; Design'
_journal_page_first 4135
_journal_paper_doi 10.1021/cg300649e
_journal_volume 12
_journal_year 2012
_chemical_formula_moiety 'C18 H16 N6 O2, H2 O, O'
_chemical_formula_sum 'C18 H18 N6 O4'
_chemical_formula_weight 382.38
_chemical_name_systematic
; 
 ? 
;
_space_group_IT_number 14
_symmetry_cell_setting monoclinic
_symmetry_space_group_name_Hall '-P 2ybc'
_symmetry_space_group_name_H-M 'P 1 21/c 1'
_atom_sites_solution_hydrogens geom
_atom_sites_solution_primary direct
_atom_sites_solution_secondary difmap
_audit_creation_method SHELXL-97
_cell_angle_alpha 90.00
_cell_angle_beta 91.81(4)
_cell_angle_gamma 90.00
_cell_formula_units_Z 4
_cell_length_a 13.55(2)
_cell_length_b 10.455(17)
_cell_length_c 14.00(2)
_cell_measurement_temperature 100(2)
_cell_volume 1982(5)
_computing_cell_refinement 'Bruker Apex II'
_computing_data_collection 'Bruker Apex II'
_computing_data_reduction SAINT
_computing_molecular_graphics 'Mercury 2.3'
_computing_publication_material SHELXTL-97
_computing_structure_refinement 'SHELXL-97 (Sheldrick, 1997)'
_computing_structure_solution 'SHELXS-97 (Sheldrick, 1990)'
_diffrn_ambient_temperature 100(2)
_diffrn_detector_area_resol_mean 3
_diffrn_measured_fraction_theta_full 0.998
_diffrn_measured_fraction_theta_max 0.998
_diffrn_measurement_device_type 'Bruker Apex II'
_diffrn_measurement_method 'phi-omega scan'
_diffrn_radiation_monochromator graphite
_diffrn_radiation_source 'fine-focus sealed tube'
_diffrn_radiation_type MoK\a
_diffrn_radiation_wavelength 0.71073
_diffrn_reflns_av_R_equivalents 0.0746
_diffrn_reflns_av_sigmaI/netI 0.0926
_diffrn_reflns_limit_h_max 11
_diffrn_reflns_limit_h_min -11
_diffrn_reflns_limit_k_max 8
_diffrn_reflns_limit_k_min -8
_diffrn_reflns_limit_l_max 11
_diffrn_reflns_limit_l_min -11
_diffrn_reflns_number 5562
_diffrn_reflns_theta_full 17.00
_diffrn_reflns_theta_max 17.00
_diffrn_reflns_theta_min 1.50
_exptl_absorpt_coefficient_mu 0.094
_exptl_absorpt_correction_T_max 0.9925
_exptl_absorpt_correction_T_min 0.9778
_exptl_absorpt_correction_type multi-scan
_exptl_absorpt_process_details sadabs
_exptl_crystal_colour colourless
_exptl_crystal_density_diffrn 1.282
_exptl_crystal_density_method 'not measured'
_exptl_crystal_description plate
_exptl_crystal_F_000 800
_exptl_crystal_size_max 0.24
_exptl_crystal_size_mid 0.18
_exptl_crystal_size_min 0.08
_refine_diff_density_max 0.185
_refine_diff_density_min -0.166
_refine_diff_density_rms 0.041
_refine_ls_extinction_method none
_refine_ls_goodness_of_fit_ref 1.048
_refine_ls_hydrogen_treatment mixed
_refine_ls_matrix_type full
_refine_ls_number_parameters 261
_refine_ls_number_reflns 1156
_refine_ls_number_restraints 0
_refine_ls_restrained_S_all 1.048
_refine_ls_R_factor_all 0.0842
_refine_ls_R_factor_gt 0.0673
_refine_ls_shift/su_max 0.000
_refine_ls_shift/su_mean 0.000
_refine_ls_structure_factor_coef Fsqd
_refine_ls_weighting_details 'calc w=1/[\s^2^(Fo^2^)+(0.0967P)^2^+2.6789P] where P=(Fo^2^+2Fc^2^)/3'
_refine_ls_weighting_scheme calc
_refine_ls_wR_factor_gt 0.1805
_refine_ls_wR_factor_ref 0.1961
_reflns_number_gt 936
_reflns_number_total 1156
_reflns_threshold_expression >2sigma(I)
_cod_data_source_file cg300649e_si_002.cif
_cod_data_source_block ph165_1_0m
_cod_original_cell_volume 1982(6)
_cod_original_sg_symbol_H-M 'P 21/c'
_cod_database_code 4506518

loop_
_symmetry_equiv_pos_as_xyz
'x, y, z'
'-x, y+1/2, -z+1/2'
'-x, -y, -z'
'x, -y-1/2, z-1/2'

loop_
_atom_site_label
_atom_site_type_symbol
_atom_site_fract_x
_atom_site_fract_y
_atom_site_fract_z
_atom_site_U_iso_or_equiv
_atom_site_adp_type
_atom_site_occupancy
_atom_site_symmetry_multiplicity
_atom_site_calc_flag
_atom_site_refinement_flags
N1 N 0.7257(10) 0.0453(8) 0.6665(8) 0.092(3) Uani 1 1 d .
C2 C 0.6978(9) 0.0637(8) 0.5731(13) 0.095(3) Uani 1 1 d .
H2 H 0.6320 0.0833 0.5585 0.114 Uiso 1 1 calc R
C3 C 0.7636(11) 0.0545(7) 0.4981(10) 0.062(3) Uani 1 1 d .
C4 C 0.8591(11) 0.0231(9) 0.5243(10) 0.072(3) Uani 1 1 d .
H4 H 0.9062 0.0163 0.4777 0.087 Uiso 1 1 calc R
C5 C 0.8861(9) 0.0015(9) 0.6186(12) 0.080(3) Uani 1 1 d .
H5 H 0.9508 -0.0207 0.6356 0.096 Uiso 1 1 calc R
C6 C 0.8182(14) 0.0129(10) 0.6857(9) 0.092(3) Uani 1 1 d .
H6 H 0.8374 -0.0030 0.7490 0.111 Uiso 1 1 calc R
N7 N 0.7250(6) 0.0766(6) 0.4046(8) 0.065(2) Uani 1 1 d .
H7 H 0.6636 0.0969 0.3997 0.078 Uiso 1 1 calc R
C8 C 0.7760(10) 0.0692(8) 0.3187(10) 0.060(3) Uani 1 1 d .
O9 O 0.8630(6) 0.0423(6) 0.3162(4) 0.082(2) Uani 1 1 d .
N10 N 0.7165(6) 0.0965(7) 0.2418(9) 0.079(3) Uani 1 1 d .
H10 H 0.6557 0.1120 0.2536 0.095 Uiso 1 1 calc R
C11 C 0.7418(13) 0.1029(8) 0.1426(9) 0.060(3) Uani 1 1 d .
C12 C 0.6666(7) 0.0863(7) 0.0734(13) 0.073(3) Uani 1 1 d .
H12 H 0.6024 0.0686 0.0910 0.087 Uiso 1 1 calc R
C13 C 0.6894(12) 0.0967(8) -0.0221(10) 0.076(3) Uani 1 1 d .
H13 H 0.6405 0.0871 -0.0697 0.091 Uiso 1 1 calc R
C14 C 0.7858(13) 0.1214(8) -0.0455(7) 0.065(3) Uani 1 1 d .
H14 H 0.8013 0.1293 -0.1094 0.079 Uiso 1 1 calc R
C15 C 0.8592(10) 0.1344(7) 0.0238(11) 0.054(2) Uani 1 1 d .
C16 C 0.8373(10) 0.1265(8) 0.1191(10) 0.060(3) Uani 1 1 d .
H16 H 0.8864 0.1369 0.1664 0.072 Uiso 1 1 calc R
N17 N 0.9548(10) 0.1577(6) -0.0099(5) 0.063(2) Uani 1 1 d .
H17 H 0.9596 0.1631 -0.0708 0.076 Uiso 1 1 calc R
C18 C 1.0402(11) 0.1728(7) 0.0429(9) 0.049(2) Uani 1 1 d .
O19 O 1.0471(4) 0.1696(5) 0.1311(5) 0.076(2) Uani 1 1 d .
N20 N 1.1210(10) 0.1950(6) -0.0119(5) 0.057(2) Uani 1 1 d .
H20 H 1.1104 0.1945 -0.0728 0.068 Uiso 1 1 calc R
C21 C 1.2148(12) 0.2174(7) 0.0183(11) 0.060(3) Uani 1 1 d .
C22 C 1.2852(14) 0.2351(8) -0.0488(9) 0.084(3) Uani 1 1 d .
H22 H 1.2632 0.2300 -0.1123 0.100 Uiso 1 1 calc R
N23 N 1.3833(10) 0.2591(8) -0.0342(10) 0.091(3) Uani 1 1 d .
C24 C 1.4148(9) 0.2657(10) 0.0575(17) 0.101(4) Uani 1 1 d .
H24 H 1.4812 0.2816 0.0714 0.122 Uiso 1 1 calc R
C25 C 1.3513(15) 0.2496(10) 0.1319(9) 0.095(3) Uani 1 1 d .
H25 H 1.3752 0.2544 0.1948 0.114 Uiso 1 1 calc R
C26 C 1.2519(11) 0.2264(8) 0.1129(12) 0.081(3) Uani 1 1 d .
H26 H 1.2094 0.2166 0.1633 0.097 Uiso 1 1 calc R
O27 O 0.5214(7) 0.3549(13) 0.8370(7) 0.116(3) Uani 1 1 d .
O28 O 0.0501(4) 0.1626(6) 0.7913(4) 0.086(2) Uani 1 1 d .
H30 H 0.500(9) 0.442(11) 0.816(9) 0.15(6) Uiso 1 1 d .
H31 H 0.475(8) 0.336(9) 0.871(8) 0.10(5) Uiso 1 1 d .

loop_
_atom_site_aniso_label
_atom_site_aniso_U_11
_atom_site_aniso_U_22
_atom_site_aniso_U_33
_atom_site_aniso_U_23
_atom_site_aniso_U_13
_atom_site_aniso_U_12
N1 0.137(10) 0.092(7) 0.048(9) -0.004(5) 0.025(6) 0.026(6)
C2 0.139(11) 0.081(8) 0.066(11) -0.008(6) 0.032(11) 0.017(6)
C3 0.075(10) 0.048(6) 0.061(13) 0.007(5) -0.007(10) 0.004(5)
C4 0.101(12) 0.074(7) 0.042(11) -0.003(5) -0.001(7) -0.008(6)
C5 0.104(10) 0.088(8) 0.047(9) -0.005(6) -0.018(10) -0.003(6)
C6 0.131(12) 0.082(8) 0.065(10) -0.004(6) 0.017(11) 0.021(8)
N7 0.066(6) 0.072(5) 0.057(7) 0.001(4) 0.003(7) 0.004(4)
C8 0.063(9) 0.062(7) 0.056(11) 0.005(5) 0.023(10) 0.001(6)
O9 0.068(5) 0.136(6) 0.043(4) 0.000(3) 0.008(4) 0.021(4)
N10 0.059(6) 0.113(7) 0.065(8) 0.018(5) 0.003(7) 0.015(4)
C11 0.091(11) 0.058(6) 0.031(10) -0.001(5) 0.014(11) 0.015(6)
C12 0.059(7) 0.075(7) 0.081(11) -0.011(6) -0.027(10) 0.006(5)
C13 0.129(15) 0.067(7) 0.029(10) -0.001(5) -0.026(7) 0.006(6)
C14 0.072(8) 0.076(7) 0.049(9) 0.005(5) 0.011(10) -0.003(6)
C15 0.057(11) 0.051(6) 0.052(11) -0.003(5) -0.014(11) 0.000(5)
C16 0.061(11) 0.082(7) 0.038(11) 0.000(5) 0.006(6) 0.018(6)
N17 0.064(7) 0.084(6) 0.041(6) 0.009(4) -0.004(7) -0.002(4)
C18 0.052(10) 0.041(5) 0.055(10) 0.001(5) 0.009(11) 0.005(5)
O19 0.094(5) 0.103(5) 0.031(4) -0.001(3) 0.003(4) -0.014(3)
N20 0.048(7) 0.079(5) 0.042(6) -0.003(4) 0.002(7) -0.006(4)
C21 0.062(11) 0.047(6) 0.071(12) 0.012(5) 0.028(12) -0.010(5)
C22 0.070(11) 0.073(7) 0.107(12) 0.010(6) -0.004(11) -0.002(6)
N23 0.091(11) 0.090(6) 0.094(10) 0.014(5) 0.026(7) 0.007(6)
C24 0.078(10) 0.102(9) 0.124(13) 0.024(8) 0.011(13) 0.001(6)
C25 0.090(11) 0.108(8) 0.085(11) 0.005(7) -0.016(11) 0.003(7)
C26 0.073(13) 0.085(8) 0.085(14) 0.007(6) 0.001(8) 0.002(6)
O27 0.086(6) 0.177(11) 0.086(6) -0.003(6) 0.020(5) 0.007(6)
O28 0.108(5) 0.101(5) 0.050(4) 0.000(3) -0.001(3) 0.002(4)

loop_
_atom_type_symbol
_atom_type_description
_atom_type_scat_dispersion_real
_atom_type_scat_dispersion_imag
_atom_type_scat_source
C C 0.0033 0.0016 'International Tables Vol C Tables 4.2.6.8 and 6.1.1.4'
H H 0.0000 0.0000 'International Tables Vol C Tables 4.2.6.8 and 6.1.1.4'
N N 0.0061 0.0033 'International Tables Vol C Tables 4.2.6.8 and 6.1.1.4'
O O 0.0106 0.0060 'International Tables Vol C Tables 4.2.6.8 and 6.1.1.4'

loop_
_geom_angle_atom_site_label_1
_geom_angle_atom_site_label_2
_geom_angle_atom_site_label_3
_geom_angle
C6 N1 C2 117.7(9)
N1 C2 C3 123.0(11)
N1 C2 H2 118.5
C3 C2 H2 118.5
C4 C3 C2 115.6(11)
C4 C3 N7 127.2(12)
C2 C3 N7 117.1(13)
C3 C4 C5 121.0(10)
C3 C4 H4 119.5
C5 C4 H4 119.5
C6 C5 C4 119.3(10)
C6 C5 H5 120.4
C4 C5 H5 120.4
N1 C6 C5 123.4(11)
N1 C6 H6 118.3
C5 C6 H6 118.3
C8 N7 C3 127.2(9)
C8 N7 H7 116.4
C3 N7 H7 116.4
O9 C8 N10 125.4(10)
O9 C8 N7 122.7(11)
N10 C8 N7 111.9(11)
C8 N10 C11 128.4(9)
C8 N10 H10 115.8
C11 N10 H10 115.8
C16 C11 C12 122.1(9)
C16 C11 N10 119.8(13)
C12 C11 N10 118.2(14)
C13 C12 C11 118.8(9)
C13 C12 H12 120.6
C11 C12 H12 120.6
C14 C13 C12 119.0(9)
C14 C13 H13 120.5
C12 C13 H13 120.5
C15 C14 C13 121.4(9)
C15 C14 H14 119.3
C13 C14 H14 119.3
C14 C15 C16 120.2(10)
C14 C15 N17 115.7(13)
C16 C15 N17 124.1(12)
C11 C16 C15 118.6(9)
C11 C16 H16 120.7
C15 C16 H16 120.7
C18 N17 C15 127.7(9)
C18 N17 H17 116.1
C15 N17 H17 116.1
O19 C18 N17 125.1(10)
O19 C18 N20 121.7(11)
N17 C18 N20 113.3(11)
C21 N20 C18 127.8(9)
C21 N20 H20 116.1
C18 N20 H20 116.1
N20 C21 C22 118.5(14)
N20 C21 C26 127.9(12)
C22 C21 C26 113.6(11)
N23 C22 C21 128.2(11)
N23 C22 H22 115.9
C21 C22 H22 115.9
C24 N23 C22 115.6(9)
N23 C24 C25 121.9(11)
N23 C24 H24 119.1
C25 C24 H24 119.1
C24 C25 C26 120.1(10)
C24 C25 H25 120.0
C26 C25 H25 120.0
C25 C26 C21 120.7(11)
C25 C26 H26 119.7
C21 C26 H26 119.7
H30 O27 H31 100(10)

loop_
_geom_bond_atom_site_label_1
_geom_bond_atom_site_label_2
_geom_bond_distance
N1 C6 1.319(12)
N1 C2 1.362(13)
C2 C3 1.403(14)
C2 H2 0.9300
C3 C4 1.373(12)
C3 N7 1.412(12)
C4 C5 1.377(12)
C4 H4 0.9300
C5 C6 1.340(13)
C5 H5 0.9300
C6 H6 0.9300
N7 C8 1.407(11)
N7 H7 0.8600
C8 O9 1.213(10)
C8 N10 1.355(11)
N10 C11 1.441(11)
N10 H10 0.8600
C11 C16 1.367(12)
C11 C12 1.394(11)
C12 C13 1.384(12)
C12 H12 0.9300
C13 C14 1.381(12)
C13 H13 0.9300
C14 C15 1.374(11)
C14 H14 0.9300
C15 C16 1.378(12)
C15 N17 1.412(11)
C16 H16 0.9300
N17 C18 1.362(11)
N17 H17 0.8600
C18 O19 1.236(10)
C18 N20 1.377(11)
N20 C21 1.346(12)
N20 H20 0.8600
C21 C22 1.373(14)
C21 C26 1.404(14)
C22 N23 1.361(12)
C22 H22 0.9300
N23 C24 1.342(14)
C24 C25 1.382(14)
C24 H24 0.9300
C25 C26 1.385(13)
C25 H25 0.9300
C26 H26 0.9300
O27 H30 1.00(11)
O27 H31 0.82(10)

loop_
_geom_hbond_atom_site_label_D
_geom_hbond_atom_site_label_H
_geom_hbond_atom_site_label_A
_geom_hbond_distance_DH
_geom_hbond_distance_HA
_geom_hbond_distance_DA
_geom_hbond_angle_DHA
_geom_hbond_site_symmetry_A
O27 H31 N23 0.82(10) 2.02(11) 2.822(15) 167(10) 1_456
N20 H20 O28 0.86 2.07 2.907(10) 163.5 1_654
N17 H17 O28 0.86 2.32 3.105(11) 152.2 1_654
N10 H10 O27 0.86 2.22 3.040(14) 159.4 4_565
N7 H7 O27 0.86 2.15 2.975(13) 160.6 4_565
